data_4080151
loop_
_publ_author_name
'Smith, Dan A.'
'Herbert, David E.'
'Walensky, Justin R.'
'Ozerov, Oleg V.'

_publ_section_title
;
 Monomeric Rhodium(II) Complexes Supported by a Diarylamido/Bis(phosphine)
 PNP Pincer Ligand and Their Reactivity Toward Dihydrogen
;
_journal_issue 7
_journal_name_full Organometallics
_journal_page_first 2050
_journal_paper_doi 10.1021/om300760j
_journal_volume 32
_journal_year 2013
_chemical_formula_moiety 'C28 H43 N O2 P2 Rh'
_chemical_formula_sum 'C28 H43 N O2 P2 Rh'
_chemical_formula_weight 590.48
_chemical_name_common 'Me-PNPiPr Rh (II) acetate'
_chemical_name_systematic
; 
 ? 
;
_space_group_IT_number 19
_symmetry_cell_setting orthorhombic
_symmetry_space_group_name_Hall 'P 2ac 2ab'
_symmetry_space_group_name_H-M 'P 21 21 21'
_atom_sites_solution_hydrogens geom
_atom_sites_solution_primary direct
_atom_sites_solution_secondary difmap
_audit_creation_method SHELXL-97
_cell_angle_alpha 90.00
_cell_angle_beta 90.00
_cell_angle_gamma 90.00
_cell_formula_units_Z 4
_cell_length_a 10.394(7)
_cell_length_b 15.819(11)
_cell_length_c 17.659(12)
_cell_measurement_reflns_used 8043
_cell_measurement_temperature 163(2)
_cell_measurement_theta_max 24.68
_cell_measurement_theta_min 2.27
_cell_volume 2904(3)
_computing_cell_refinement 'Bruker SMART'
_computing_data_collection 'Bruker SMART'
_computing_data_reduction 'Bruker SAINT'
_computing_molecular_graphics 'Bruker SHELXTL'
_computing_publication_material 'Bruker SHELXTL'
_computing_structure_refinement 'SHELXL-97 (Sheldrick, 2008)'
_computing_structure_solution 'SHELXS-97 (Sheldrick, 2008)'
_diffrn_ambient_temperature 163(2)
_diffrn_measured_fraction_theta_full 0.995
_diffrn_measured_fraction_theta_max 0.995
_diffrn_measurement_device_type 'CCD area detector'
_diffrn_measurement_method 'phi and omega scans'
_diffrn_radiation_monochromator graphite
_diffrn_radiation_source 'normal-focus sealed tube'
_diffrn_radiation_type MoK\a
_diffrn_radiation_wavelength 0.71073
_diffrn_reflns_av_R_equivalents 0.0833
_diffrn_reflns_av_sigmaI/netI 0.0607
_diffrn_reflns_limit_h_max 13
_diffrn_reflns_limit_h_min -13
_diffrn_reflns_limit_k_max 20
_diffrn_reflns_limit_k_min -20
_diffrn_reflns_limit_l_max 22
_diffrn_reflns_limit_l_min -22
_diffrn_reflns_number 32228
_diffrn_reflns_theta_full 27.56
_diffrn_reflns_theta_max 27.56
_diffrn_reflns_theta_min 2.27
_exptl_absorpt_coefficient_mu 0.722
_exptl_absorpt_correction_T_max 0.8621
_exptl_absorpt_correction_T_min 0.7346
_exptl_absorpt_correction_type multi-scan
_exptl_absorpt_process_details SADABS
_exptl_crystal_colour green
_exptl_crystal_density_diffrn 1.351
_exptl_crystal_density_method 'not measured'
_exptl_crystal_description block
_exptl_crystal_F_000 1236
_exptl_crystal_size_max 0.21
_exptl_crystal_size_mid 0.17
_exptl_crystal_size_min 0.06
_refine_diff_density_max 0.408
_refine_diff_density_min -0.596
_refine_diff_density_rms 0.073
_refine_ls_abs_structure_details 'Flack H D (1983), Acta Cryst. A39, 876-881'
_refine_ls_abs_structure_Flack 0.01(2)
_refine_ls_extinction_method none
_refine_ls_goodness_of_fit_ref 1.025
_refine_ls_hydrogen_treatment constr
_refine_ls_matrix_type full
_refine_ls_number_parameters 318
_refine_ls_number_reflns 6663
_refine_ls_number_restraints 0
_refine_ls_restrained_S_all 1.025
_refine_ls_R_factor_all 0.0398
_refine_ls_R_factor_gt 0.0345
_refine_ls_shift/su_max 0.001
_refine_ls_shift/su_mean 0.000
_refine_ls_structure_factor_coef Fsqd
_refine_ls_weighting_details 'calc w=1/[\s^2^(Fo^2^)+(0.0291P)^2^+0.0000P] where P=(Fo^2^+2Fc^2^)/3'
_refine_ls_weighting_scheme calc
_refine_ls_wR_factor_gt 0.0766
_refine_ls_wR_factor_ref 0.0795
_reflns_number_gt 6064
_reflns_number_total 6663
_reflns_threshold_expression >2sigma(I)
_cod_data_source_file om300760j_si_004.cif
_cod_data_source_block ovo_021_sad2
_cod_depositor_comments
;
The following automatic conversions were performed:

'_symmetry_cell_setting' value 'Orthorhombic' changed to
'orthorhombic' according to
/home/saulius/struct/CIF-dictionaries/cif_core.dic dictionary named
'cif_core.dic' version 2.4.2 from 2011-04-26.

Automatic conversion script
Id: cif_fix_values 1891 2012-01-12 08:04:46Z andrius 
;
_cod_original_cell_volume 2903(3)
_cod_original_sg_symbol_H-M P2(1)2(1)2(1)
_cod_database_code 4080151

loop_
_symmetry_equiv_pos_as_xyz
'x, y, z'
'-x+1/2, -y, z+1/2'
'-x, y+1/2, -z+1/2'
'x+1/2, -y+1/2, -z'

loop_
_atom_site_label
_atom_site_type_symbol
_atom_site_fract_x
_atom_site_fract_y
_atom_site_fract_z
_atom_site_U_iso_or_equiv
_atom_site_adp_type
_atom_site_occupancy
_atom_site_symmetry_multiplicity
_atom_site_calc_flag
_atom_site_refinement_flags
_atom_site_disorder_assembly
_atom_site_disorder_group
Rh1 Rh 0.94631(2) 0.992738(14) 0.968370(12) 0.02110(7) Uani 1 1 d . . .
P2 P 0.75910(8) 1.06587(5) 0.98529(4) 0.02163(17) Uani 1 1 d . . .
P1 P 1.11261(7) 0.90648(5) 0.93197(5) 0.02089(17) Uani 1 1 d . . .
N1 N 0.8581(2) 0.94727(16) 0.87853(13) 0.0203(5) Uani 1 1 d . . .
C24 C 1.2584(3) 0.9542(2) 0.89000(18) 0.0273(7) Uani 1 1 d . . .
H24 H 1.3026 0.9864 0.9312 0.033 Uiso 1 1 calc R . .
C21 C 1.1709(3) 0.8267(2) 0.99934(18) 0.0257(7) Uani 1 1 d . . .
H21 H 1.2210 0.7830 0.9709 0.031 Uiso 1 1 calc R . .
O1 O 1.0193(2) 1.02996(17) 1.07189(13) 0.0384(6) Uani 1 1 d . A .
C8 C 0.7543(3) 0.9927(2) 0.84611(15) 0.0212(6) Uani 1 1 d . . .
C22 C 1.0557(3) 0.7842(2) 1.0367(2) 0.0363(8) Uani 1 1 d . . .
H22A H 1.0859 0.7432 1.0744 0.054 Uiso 1 1 calc R . .
H22B H 1.0045 0.7549 0.9982 0.054 Uiso 1 1 calc R . .
H22C H 1.0024 0.8270 1.0617 0.054 Uiso 1 1 calc R . .
C2 C 1.0302(3) 0.84539(19) 0.85990(17) 0.0221(7) Uani 1 1 d . . .
C11 C 0.5632(3) 1.10242(19) 0.78424(17) 0.0263(7) Uani 1 1 d . . .
C13 C 0.7160(3) 0.9866(2) 0.77001(16) 0.0232(6) Uani 1 1 d . . .
H13 H 0.7547 0.9454 0.7382 0.028 Uiso 1 1 calc R . .
C4 C 1.0041(3) 0.7206(2) 0.78120(19) 0.0272(7) Uani 1 1 d . . .
C3 C 1.0776(3) 0.77129(19) 0.82794(18) 0.0255(7) Uani 1 1 d . . .
H3 H 1.1637 0.7550 0.8386 0.031 Uiso 1 1 calc R . .
C6 C 0.8265(3) 0.81700(19) 0.80085(17) 0.0243(7) Uani 1 1 d . . .
H6 H 0.7387 0.8307 0.7923 0.029 Uiso 1 1 calc R . .
C12 C 0.6231(3) 1.0396(2) 0.74085(17) 0.0256(7) Uani 1 1 d . . .
H12 H 0.5988 1.0333 0.6893 0.031 Uiso 1 1 calc R . .
C1 C 0.9030(3) 0.87150(19) 0.84472(16) 0.0206(6) Uani 1 1 d . . .
C15 C 0.6466(3) 1.0172(2) 1.05275(17) 0.0271(7) Uani 1 1 d . . .
H15 H 0.6872 1.0212 1.1040 0.033 Uiso 1 1 calc R . .
C5 C 0.8768(3) 0.74354(19) 0.76987(18) 0.0258(7) Uani 1 1 d . . .
H5 H 0.8229 0.7081 0.7402 0.031 Uiso 1 1 calc R . .
C14 C 0.4713(3) 1.1642(2) 0.7499(2) 0.0352(8) Uani 1 1 d . . .
H14A H 0.5196 1.2088 0.7239 0.053 Uiso 1 1 calc R . .
H14B H 0.4181 1.1893 0.7898 0.053 Uiso 1 1 calc R . .
H14C H 0.4160 1.1349 0.7134 0.053 Uiso 1 1 calc R . .
C18 C 0.7586(3) 1.1796(2) 1.00501(19) 0.0302(7) Uani 1 1 d . . .
H18 H 0.6708 1.2020 0.9936 0.036 Uiso 1 1 calc R . .
C7 C 1.0583(4) 0.6398(2) 0.7486(2) 0.0384(8) Uani 1 1 d . . .
H7A H 1.1525 0.6413 0.7513 0.058 Uiso 1 1 calc R . .
H7B H 1.0314 0.6342 0.6957 0.058 Uiso 1 1 calc R . .
H7C H 1.0263 0.5915 0.7778 0.058 Uiso 1 1 calc R . .
C9 C 0.6922(3) 1.05399(19) 0.89131(17) 0.0209(6) Uani 1 1 d . . .
C17 C 0.5151(3) 1.0603(3) 1.0583(2) 0.0420(9) Uani 1 1 d . . .
H17A H 0.4727 1.0586 1.0087 0.063 Uiso 1 1 calc R . .
H17B H 0.5266 1.1192 1.0740 0.063 Uiso 1 1 calc R . .
H17C H 0.4619 1.0306 1.0956 0.063 Uiso 1 1 calc R . .
C19 C 0.7892(4) 1.1985(2) 1.0876(2) 0.0445(10) Uani 1 1 d . . .
H19A H 0.8759 1.1782 1.0995 0.067 Uiso 1 1 calc R . .
H19B H 0.7266 1.1698 1.1202 0.067 Uiso 1 1 calc R . .
H19C H 0.7848 1.2596 1.0962 0.067 Uiso 1 1 calc R . .
C10 C 0.5989(3) 1.1066(2) 0.86006(18) 0.0257(7) Uani 1 1 d . . .
H10 H 0.5580 1.1470 0.8918 0.031 Uiso 1 1 calc R . .
C23 C 1.2588(4) 0.8674(2) 1.05824(19) 0.0378(9) Uani 1 1 d . . .
H23A H 1.2138 0.9147 1.0824 0.057 Uiso 1 1 calc R . .
H23B H 1.3369 0.8882 1.0334 0.057 Uiso 1 1 calc R . .
H23C H 1.2820 0.8254 1.0967 0.057 Uiso 1 1 calc R . .
C20 C 0.8547(4) 1.2239(2) 0.9531(2) 0.0470(10) Uani 1 1 d . . .
H20A H 0.8492 1.2852 0.9607 0.071 Uiso 1 1 calc R . .
H20B H 0.8346 1.2105 0.9002 0.071 Uiso 1 1 calc R . .
H20C H 0.9420 1.2045 0.9650 0.071 Uiso 1 1 calc R . .
C16 C 0.6332(4) 0.9228(2) 1.0345(2) 0.0388(8) Uani 1 1 d . . .
H16A H 0.5807 0.8954 1.0735 0.058 Uiso 1 1 calc R . .
H16B H 0.7187 0.8967 1.0333 0.058 Uiso 1 1 calc R . .
H16C H 0.5918 0.9161 0.9850 0.058 Uiso 1 1 calc R . .
C25 C 1.2171(4) 1.0183(2) 0.8303(2) 0.0445(10) Uani 1 1 d . . .
H25A H 1.2935 1.0433 0.8067 0.067 Uiso 1 1 calc R . .
H25B H 1.1658 1.0629 0.8542 0.067 Uiso 1 1 calc R . .
H25C H 1.1654 0.9899 0.7914 0.067 Uiso 1 1 calc R . .
C27 C 1.1109(4) 1.0788(2) 1.0696(2) 0.0375(8) Uani 1 1 d . . .
C26 C 1.3558(3) 0.8911(2) 0.8585(2) 0.0368(9) Uani 1 1 d . . .
H26A H 1.3187 0.8620 0.8146 0.055 Uiso 1 1 calc R . .
H26B H 1.3774 0.8495 0.8977 0.055 Uiso 1 1 calc R . .
H26C H 1.4339 0.9212 0.8430 0.055 Uiso 1 1 calc R . .
O2 O 1.1637(4) 1.1051(2) 1.01113(17) 0.0847(12) Uani 1 1 d . A 1
C28 C 1.1611(4) 1.1091(3) 1.1455(2) 0.0539(11) Uani 1 1 d . A 1
H28A H 1.1290 1.1663 1.1554 0.081 Uiso 1 1 calc R A 1
H28B H 1.2554 1.1098 1.1446 0.081 Uiso 1 1 calc R A 1
H28C H 1.1314 1.0709 1.1855 0.081 Uiso 1 1 calc R A 1

loop_
_atom_site_aniso_label
_atom_site_aniso_U_11
_atom_site_aniso_U_22
_atom_site_aniso_U_33
_atom_site_aniso_U_23
_atom_site_aniso_U_13
_atom_site_aniso_U_12
Rh1 0.01876(11) 0.02454(12) 0.02001(11) -0.00279(10) -0.00256(9) 0.00093(10)
P2 0.0208(4) 0.0224(4) 0.0217(4) -0.0031(3) -0.0014(3) 0.0019(3)
P1 0.0173(4) 0.0239(4) 0.0214(4) 0.0003(3) -0.0015(3) 0.0001(3)
N1 0.0194(13) 0.0198(13) 0.0218(13) -0.0023(10) -0.0019(10) 0.0010(10)
C24 0.0180(15) 0.0354(19) 0.0285(17) 0.0023(14) -0.0006(13) -0.0037(13)
C21 0.0266(16) 0.0265(17) 0.0240(16) 0.0032(13) -0.0044(13) 0.0006(14)
O1 0.0334(13) 0.0536(16) 0.0281(13) -0.0126(11) -0.0074(10) 0.0034(12)
C8 0.0199(13) 0.0199(15) 0.0236(14) 0.0008(13) -0.0018(11) -0.0044(13)
C22 0.041(2) 0.0356(18) 0.0318(18) 0.0118(15) -0.0004(19) -0.0061(16)
C2 0.0207(16) 0.0230(15) 0.0226(16) 0.0002(12) -0.0014(12) -0.0010(12)
C11 0.0249(16) 0.0273(16) 0.0267(16) 0.0014(12) -0.0016(14) 0.0034(15)
C13 0.0251(14) 0.0219(16) 0.0228(14) -0.0020(13) 0.0025(11) -0.0023(13)
C4 0.0283(17) 0.0254(17) 0.0280(17) -0.0030(13) 0.0037(14) 0.0013(14)
C3 0.0217(17) 0.0267(16) 0.0280(17) -0.0016(13) -0.0022(13) 0.0040(13)
C6 0.0193(15) 0.0270(16) 0.0266(17) -0.0003(13) -0.0012(13) 0.0006(13)
C12 0.0284(17) 0.0287(17) 0.0198(16) 0.0005(12) -0.0047(13) -0.0018(14)
C1 0.0217(15) 0.0216(15) 0.0184(15) 0.0007(12) 0.0014(12) 0.0011(12)
C15 0.0251(15) 0.0333(18) 0.0230(15) 0.0017(13) -0.0005(12) 0.0034(14)
C5 0.0303(17) 0.0194(16) 0.0276(17) -0.0025(13) 0.0011(14) -0.0055(13)
C14 0.032(2) 0.042(2) 0.0317(19) 0.0040(15) -0.0039(15) 0.0056(16)
C18 0.0324(18) 0.0266(18) 0.0316(18) -0.0084(14) -0.0053(14) 0.0007(14)
C7 0.0370(19) 0.0347(19) 0.044(2) -0.0134(15) -0.0015(18) 0.0102(18)
C9 0.0201(15) 0.0215(16) 0.0211(15) 0.0020(12) -0.0013(12) 0.0008(12)
C17 0.0282(19) 0.051(2) 0.047(2) 0.0021(19) 0.0067(16) 0.0052(17)
C19 0.050(2) 0.042(2) 0.042(2) -0.0193(18) -0.0105(18) 0.0059(19)
C10 0.0257(16) 0.0239(16) 0.0275(17) 0.0002(13) 0.0006(13) 0.0023(13)
C23 0.038(2) 0.046(2) 0.0285(18) 0.0104(16) -0.0133(16) -0.0021(17)
C20 0.053(2) 0.0264(18) 0.062(3) -0.0074(17) 0.009(2) -0.0064(17)
C16 0.042(2) 0.0340(18) 0.040(2) 0.0070(18) 0.0051(18) -0.0043(15)
C25 0.039(2) 0.044(2) 0.050(2) 0.0194(19) 0.0071(17) 0.0018(18)
C27 0.047(2) 0.037(2) 0.0288(19) -0.0038(16) -0.0018(17) 0.0048(18)
C26 0.0210(17) 0.048(2) 0.041(2) 0.0081(17) 0.0032(15) 0.0031(16)
O2 0.143(4) 0.071(2) 0.0393(18) -0.0092(16) 0.013(2) -0.046(2)
C28 0.054(3) 0.067(3) 0.041(2) -0.014(2) -0.013(2) -0.011(2)

loop_
_atom_type_symbol
_atom_type_description
_atom_type_scat_dispersion_real
_atom_type_scat_dispersion_imag
_atom_type_scat_source
C C 0.0033 0.0016 'International Tables Vol C Tables 4.2.6.8 and 6.1.1.4'
H H 0.0000 0.0000 'International Tables Vol C Tables 4.2.6.8 and 6.1.1.4'
N N 0.0061 0.0033 'International Tables Vol C Tables 4.2.6.8 and 6.1.1.4'
O O 0.0106 0.0060 'International Tables Vol C Tables 4.2.6.8 and 6.1.1.4'
P P 0.1023 0.0942 'International Tables Vol C Tables 4.2.6.8 and 6.1.1.4'
Rh Rh -1.1178 0.9187 'International Tables Vol C Tables 4.2.6.8 and 6.1.1.4'

loop_
_geom_angle_atom_site_label_1
_geom_angle_atom_site_label_2
_geom_angle_atom_site_label_3
_geom_angle
N1 Rh1 O1 171.43(11)
N1 Rh1 P2 83.90(8)
O1 Rh1 P2 93.03(7)
N1 Rh1 P1 84.71(8)
O1 Rh1 P1 98.09(8)
P2 Rh1 P1 168.55(3)
C9 P2 C18 105.98(15)
C9 P2 C15 107.83(15)
C18 P2 C15 106.64(16)
C9 P2 Rh1 98.92(10)
C18 P2 Rh1 121.64(12)
C15 P2 Rh1 114.49(11)
C2 P1 C21 104.12(15)
C2 P1 C24 108.87(15)
C21 P1 C24 105.65(15)
C2 P1 Rh1 99.08(11)
C21 P1 Rh1 118.40(12)
C24 P1 Rh1 119.18(12)
C8 N1 C1 120.6(2)
C8 N1 Rh1 119.67(19)
C1 N1 Rh1 119.67(19)
C25 C24 C26 111.7(3)
C25 C24 P1 108.5(2)
C26 C24 P1 115.0(2)
C22 C21 C23 111.2(3)
C22 C21 P1 108.9(2)
C23 C21 P1 110.4(2)
C27 O1 Rh1 115.8(2)
C13 C8 C9 117.3(3)
C13 C8 N1 124.6(3)
C9 C8 N1 117.9(2)
C3 C2 C1 120.1(3)
C3 C2 P1 124.5(2)
C1 C2 P1 114.8(2)
C10 C11 C12 116.2(3)
C10 C11 C14 122.0(3)
C12 C11 C14 121.7(3)
C12 C13 C8 120.9(3)
C3 C4 C5 117.5(3)
C3 C4 C7 120.8(3)
C5 C4 C7 121.5(3)
C4 C3 C2 122.4(3)
C5 C6 C1 121.2(3)
C13 C12 C11 122.6(3)
C6 C1 C2 117.1(3)
C6 C1 N1 124.4(3)
C2 C1 N1 118.4(3)
C17 C15 C16 111.5(3)
C17 C15 P2 115.0(2)
C16 C15 P2 109.2(2)
C4 C5 C6 121.5(3)
C19 C18 C20 110.4(3)
C19 C18 P2 112.0(3)
C20 C18 P2 109.6(2)
C10 C9 C8 120.3(3)
C10 C9 P2 124.7(2)
C8 C9 P2 114.5(2)
C11 C10 C9 122.6(3)
O1 C27 O2 125.6(4)
O1 C27 C28 115.9(3)
O2 C27 C28 118.5(4)

loop_
_geom_bond_atom_site_label_1
_geom_bond_atom_site_label_2
_geom_bond_distance
Rh1 N1 1.968(3)
Rh1 O1 2.065(3)
Rh1 P2 2.2834(14)
Rh1 P1 2.2941(13)
P2 C9 1.809(3)
P2 C18 1.832(3)
P2 C15 1.838(3)
P1 C2 1.813(3)
P1 C21 1.838(3)
P1 C24 1.848(3)
N1 C8 1.417(4)
N1 C1 1.418(4)
C24 C25 1.525(5)
C24 C26 1.527(5)
C21 C22 1.524(4)
C21 C23 1.527(5)
O1 C27 1.226(4)
C8 C13 1.405(4)
C8 C9 1.412(4)
C2 C3 1.391(4)
C2 C1 1.411(4)
C11 C10 1.391(4)
C11 C12 1.401(4)
C11 C14 1.494(4)
C13 C12 1.378(4)
C4 C3 1.381(4)
C4 C5 1.386(5)
C4 C7 1.511(4)
C6 C5 1.387(4)
C6 C1 1.405(4)
C15 C17 1.530(5)
C15 C16 1.533(5)
C18 C19 1.521(5)
C18 C20 1.527(5)
C9 C10 1.392(4)
C27 O2 1.241(5)
C27 C28 1.517(5)
